data_7021569
loop_
_publ_author_name
'Liu, Bin'
'Jia, Yan-Yan'
'Jin, Jin'
'Liu, Xue-Mei'
'Wang, Dan'
'Xue, Gang-Lin'

_publ_section_title
;
 Cadmium diruthenium(ii,iii) carbonates showing diverse magnetism behavior
 arising from variety configuration of [Ru2(CO3)4]n(3n-) layer.
;
_journal_issue 28
_journal_name_full 'Dalton transactions (Cambridge, England : 2003)'
_journal_page_first 10208
_journal_page_last 10213
_journal_paper_doi 10.1039/c3dt51143j
_journal_volume 42
_journal_year 2013
_chemical_formula_moiety 'C4 H8 Cd K O16 Ru2, 2(O)'
_chemical_formula_sum 'C4 H8 Cd K O18 Ru2'
_chemical_formula_weight 697.74
_chemical_name_systematic
;
?
;
_space_group_IT_number 2
_symmetry_cell_setting triclinic
_symmetry_space_group_name_Hall '-P 1'
_symmetry_space_group_name_H-M 'P -1'
_atom_sites_solution_hydrogens geom
_atom_sites_solution_primary direct
_atom_sites_solution_secondary difmap
_audit_creation_method SHELXL-97
_cell_angle_alpha 85.03(3)
_cell_angle_beta 85.81(3)
_cell_angle_gamma 65.09(3)
_cell_formula_units_Z 2
_cell_length_a 9.3611(19)
_cell_length_b 9.921(2)
_cell_length_c 10.015(2)
_cell_measurement_temperature 293(2)
_cell_volume 839.7(4)
_computing_cell_refinement 'Bruker SMART'
_computing_data_collection 'Bruker SMART'
_computing_data_reduction 'Bruker SHELXTL'
_computing_molecular_graphics 'Bruker SHELXTL'
_computing_publication_material 'Bruker SHELXTL'
_computing_structure_refinement 'SHELXL-97 (Sheldrick, 1997)'
_computing_structure_solution 'SHELXS-97 (Sheldrick, 1990)'
_diffrn_ambient_temperature 293(2)
_diffrn_measured_fraction_theta_full 0.996
_diffrn_measured_fraction_theta_max 0.996
_diffrn_measurement_device_type 'APEX II CCD'
_diffrn_measurement_method '\w-\p scans'
_diffrn_radiation_monochromator graphite
_diffrn_radiation_source 'fine-focus sealed tube'
_diffrn_radiation_type MoK\a
_diffrn_radiation_wavelength 0.71073
_diffrn_reflns_av_R_equivalents 0.0364
_diffrn_reflns_av_sigmaI/netI 0.0478
_diffrn_reflns_limit_h_max 12
_diffrn_reflns_limit_h_min -12
_diffrn_reflns_limit_k_max 12
_diffrn_reflns_limit_k_min -12
_diffrn_reflns_limit_l_max 12
_diffrn_reflns_limit_l_min -13
_diffrn_reflns_number 8827
_diffrn_reflns_theta_full 27.48
_diffrn_reflns_theta_max 27.48
_diffrn_reflns_theta_min 3.09
_exptl_absorpt_coefficient_mu 3.369
_exptl_absorpt_correction_T_max 0.5522
_exptl_absorpt_correction_T_min 0.4863
_exptl_absorpt_correction_type multi-scan
_exptl_absorpt_process_details sadabs
_exptl_crystal_colour red-brown
_exptl_crystal_density_diffrn 2.760
_exptl_crystal_density_method 'not measured'
_exptl_crystal_description plate
_exptl_crystal_F_000 662
_exptl_crystal_size_max 0.25
_exptl_crystal_size_mid 0.23
_exptl_crystal_size_min 0.20
_refine_diff_density_max 1.037
_refine_diff_density_min -0.841
_refine_diff_density_rms 0.166
_refine_ls_extinction_method none
_refine_ls_goodness_of_fit_ref 1.068
_refine_ls_hydrogen_treatment constr
_refine_ls_matrix_type full
_refine_ls_number_parameters 238
_refine_ls_number_reflns 3827
_refine_ls_number_restraints 0
_refine_ls_restrained_S_all 1.068
_refine_ls_R_factor_all 0.0511
_refine_ls_R_factor_gt 0.0372
_refine_ls_shift/su_max 0.001
_refine_ls_shift/su_mean 0.000
_refine_ls_structure_factor_coef Fsqd
_refine_ls_weighting_details 'calc w=1/[\s^2^(Fo^2^)+(0.0256P)^2^+1.9206P] where P=(Fo^2^+2Fc^2^)/3'
_refine_ls_weighting_scheme calc
_refine_ls_wR_factor_gt 0.0686
_refine_ls_wR_factor_ref 0.0728
_reflns_number_gt 3194
_reflns_number_total 3827
_reflns_threshold_expression >2sigma(I)
_cod_data_source_file c3dt51143j.txt
_cod_data_source_block cdruco3
_cod_depositor_comments
;
The following automatic conversions were performed:

'_symmetry_cell_setting' value 'Triclinic' changed to 'triclinic'
according to /home/saulius/struct/CIF-dictionaries/cif_core.dic
dictionary named 'cif_core.dic' version 2.4.2 from 2011-04-26.

Automatic conversion script
Id: cif_fix_values 1891 2012-01-12 08:04:46Z andrius 
;
_cod_original_cell_volume 839.7(3)
_cod_database_code 7021569

loop_
_symmetry_equiv_pos_as_xyz
'x, y, z'
'-x, -y, -z'

loop_
_atom_site_label
_atom_site_type_symbol
_atom_site_fract_x
_atom_site_fract_y
_atom_site_fract_z
_atom_site_U_iso_or_equiv
_atom_site_adp_type
_atom_site_occupancy
_atom_site_symmetry_multiplicity
_atom_site_calc_flag
_atom_site_refinement_flags
O6 O -0.1312(4) 0.3286(4) 0.2541(3) 0.0208(8) Uani 1 1 d .
O3 O -0.5443(5) 0.1338(4) 0.6238(4) 0.0246(9) Uani 1 1 d .
Cd1 Cd 0.56027(5) 0.03946(4) 0.82362(4) 0.02164(11) Uani 1 1 d .
Ru1 Ru -0.41975(5) 0.48262(4) 0.58452(4) 0.01308(10) Uani 1 1 d .
Ru2 Ru -0.05276(4) 0.45534(4) 1.08826(4) 0.01071(10) Uani 1 1 d .
O1 O -0.4256(4) 0.2833(4) 0.6345(3) 0.0190(8) Uani 1 1 d .
O2 O -0.5855(4) 0.3170(4) 0.4656(3) 0.0193(8) Uani 1 1 d .
O4 O -0.2319(4) 0.3938(4) 0.4580(3) 0.0209(8) Uani 1 1 d .
O5 O -0.3907(4) 0.4242(4) 0.2887(3) 0.0201(8) Uani 1 1 d .
O7 O -0.2565(5) 0.4106(4) 0.7589(4) 0.0272(9) Uani 1 1 d .
O10 O 0.1234(4) 0.2518(4) 1.0633(3) 0.0178(8) Uani 1 1 d .
O12 O 0.2296(4) 0.3404(4) 0.8882(3) 0.0195(8) Uani 1 1 d .
O8 O -0.1847(4) 0.4151(4) 0.9612(3) 0.0177(8) Uani 1 1 d .
O9 O -0.0792(4) 0.5015(4) 0.7827(3) 0.0185(8) Uani 1 1 d .
O11 O 0.3475(4) 0.1041(4) 0.9688(3) 0.0192(8) Uani 1 1 d .
O13 O 0.6464(5) 0.1954(5) 0.9125(4) 0.0354(10) Uani 1 1 d .
H13A H 0.6106 0.2791 0.8682 0.053 Uiso 1 1 d R
H13B H 0.6133 0.2072 0.9938 0.053 Uiso 1 1 d R
O14 O 0.5179(5) -0.1704(5) 0.7834(4) 0.0353(10) Uani 1 1 d .
H14A H 0.4283 -0.1603 0.8172 0.053 Uiso 1 1 d R
H14B H 0.5203 -0.1780 0.6993 0.053 Uiso 1 1 d R
O15 O 0.8006(5) -0.0667(5) 0.7103(4) 0.0340(10) Uani 1 1 d .
H15A H 0.8471 -0.0092 0.7096 0.051 Uiso 1 1 d R
H15B H 0.8564 -0.1501 0.7497 0.051 Uiso 1 1 d R
C1 C -0.5183(6) 0.2444(6) 0.5753(5) 0.0186(11) Uani 1 1 d .
C2 C -0.2500(6) 0.3817(6) 0.3333(5) 0.0176(11) Uani 1 1 d .
C3 C 0.2355(5) 0.2326(5) 0.9723(5) 0.0137(10) Uani 1 1 d .
C4 C -0.1735(6) 0.4436(5) 0.8337(5) 0.0165(10) Uani 1 1 d .
O16 O -0.1701(5) 0.8175(6) 0.4739(5) 0.0489(13) Uani 1 1 d .
H16A H -0.1057 0.8568 0.4539 0.073 Uiso 1 1 d R
H16B H -0.2355 0.8407 0.4121 0.073 Uiso 1 1 d R
O17 O 0.1965(6) 0.8884(5) 0.8567(5) 0.0478(12) Uani 1 1 d .
O18 O -0.0364(5) 0.1130(5) 0.6982(5) 0.0496(13) Uani 1 1 d .
K1 K 0.0000 0.5000 0.5000 0.0377(5) Uani 1 2 d S
K2 K -0.5000 0.5000 0.0000 0.0556(6) Uani 1 2 d S

loop_
_atom_site_aniso_label
_atom_site_aniso_U_11
_atom_site_aniso_U_22
_atom_site_aniso_U_33
_atom_site_aniso_U_23
_atom_site_aniso_U_13
_atom_site_aniso_U_12
O6 0.0197(19) 0.0213(19) 0.0170(19) 0.0018(15) 0.0091(15) -0.0063(16)
O3 0.034(2) 0.023(2) 0.023(2) 0.0086(16) -0.0118(17) -0.0185(18)
Cd1 0.0244(2) 0.0258(2) 0.0158(2) -0.00142(16) 0.00051(16) -0.01170(18)
Ru1 0.0134(2) 0.0183(2) 0.00953(19) 0.00008(15) -0.00270(15) -0.00839(16)
Ru2 0.00984(19) 0.01234(19) 0.00945(19) -0.00033(14) -0.00041(14) -0.00421(15)
O1 0.025(2) 0.0168(18) 0.0192(19) 0.0024(14) -0.0087(15) -0.0119(16)
O2 0.028(2) 0.0207(19) 0.0154(18) 0.0031(15) -0.0070(15) -0.0157(17)
O4 0.0139(19) 0.035(2) 0.0136(18) -0.0038(16) -0.0003(14) -0.0098(16)
O5 0.020(2) 0.027(2) 0.0140(18) -0.0022(15) 0.0002(15) -0.0103(16)
O7 0.032(2) 0.031(2) 0.024(2) 0.0024(17) -0.0155(18) -0.0181(19)
O10 0.0185(19) 0.0125(17) 0.0185(19) 0.0008(14) 0.0036(15) -0.0035(15)
O12 0.0180(19) 0.0140(18) 0.0189(19) 0.0008(14) 0.0053(15) -0.0007(15)
O8 0.0193(19) 0.026(2) 0.0130(18) 0.0038(15) -0.0031(14) -0.0155(16)
O9 0.022(2) 0.026(2) 0.0117(17) -0.0004(15) -0.0034(14) -0.0139(16)
O11 0.0144(18) 0.0156(18) 0.0193(19) -0.0011(14) 0.0033(15) 0.0012(14)
O13 0.059(3) 0.038(3) 0.021(2) 0.0019(18) -0.004(2) -0.031(2)
O14 0.047(3) 0.038(3) 0.030(2) -0.0127(19) 0.006(2) -0.025(2)
O15 0.023(2) 0.030(2) 0.039(3) 0.0130(19) -0.0050(19) -0.0039(18)
C1 0.020(3) 0.018(3) 0.017(3) -0.003(2) 0.002(2) -0.006(2)
C2 0.019(3) 0.018(3) 0.018(3) 0.000(2) 0.001(2) -0.010(2)
C3 0.011(2) 0.018(3) 0.011(2) -0.0026(19) -0.0016(19) -0.004(2)
C4 0.012(2) 0.016(3) 0.021(3) 0.002(2) -0.007(2) -0.005(2)
O16 0.036(3) 0.068(4) 0.052(3) 0.000(3) -0.006(2) -0.031(3)
O17 0.056(3) 0.045(3) 0.050(3) -0.003(2) -0.017(3) -0.026(3)
O18 0.037(3) 0.041(3) 0.068(4) 0.001(2) 0.007(2) -0.016(2)
K1 0.0463(12) 0.0524(13) 0.0270(10) -0.0010(9) -0.0023(9) -0.0331(11)
K2 0.0215(11) 0.0747(17) 0.0607(16) -0.0125(13) 0.0099(10) -0.0107(11)

loop_
_atom_type_symbol
_atom_type_description
_atom_type_scat_dispersion_real
_atom_type_scat_dispersion_imag
_atom_type_scat_source
C C 0.0033 0.0016 'International Tables Vol C Tables 4.2.6.8 and 6.1.1.4'
H H 0.0000 0.0000 'International Tables Vol C Tables 4.2.6.8 and 6.1.1.4'
O O 0.0106 0.0060 'International Tables Vol C Tables 4.2.6.8 and 6.1.1.4'
Ru Ru -1.2594 0.8363 'International Tables Vol C Tables 4.2.6.8 and 6.1.1.4'
K K 0.2009 0.2494 'International Tables Vol C Tables 4.2.6.8 and 6.1.1.4'
Cd Cd -0.8075 1.2024 'International Tables Vol C Tables 4.2.6.8 and 6.1.1.4'

loop_
_geom_angle_atom_site_label_1
_geom_angle_atom_site_label_2
_geom_angle_atom_site_label_3
_geom_angle
_geom_angle_site_symmetry_1
_geom_angle_site_symmetry_3
C2 O6 Ru2 126.8(3) . 1_554
C1 O3 Cd1 114.4(3) . 1_455
O3 Cd1 O11 103.82(14) 1_655 .
O3 Cd1 O13 110.78(14) 1_655 .
O11 Cd1 O13 92.20(14) . .
O3 Cd1 O15 87.25(14) 1_655 .
O11 Cd1 O15 167.78(13) . .
O13 Cd1 O15 88.59(16) . .
O3 Cd1 O14 86.06(14) 1_655 .
O11 Cd1 O14 87.41(14) . .
O13 Cd1 O14 162.68(15) . .
O15 Cd1 O14 88.22(15) . .
O3 Cd1 O11 167.19(13) 1_655 2_657
O11 Cd1 O11 73.61(13) . 2_657
O13 Cd1 O11 81.97(13) . 2_657
O15 Cd1 O11 94.45(13) . 2_657
O14 Cd1 O11 81.31(14) . 2_657
O4 Ru1 O1 92.61(15) . .
O4 Ru1 O5 178.99(15) . 2_466
O1 Ru1 O5 88.40(15) . 2_466
O4 Ru1 O2 87.51(15) . 2_466
O1 Ru1 O2 179.86(16) . 2_466
O5 Ru1 O2 91.48(15) 2_466 2_466
O4 Ru1 Ru1 89.70(10) . 2_466
O1 Ru1 Ru1 89.33(10) . 2_466
O5 Ru1 Ru1 90.31(10) 2_466 2_466
O2 Ru1 Ru1 90.59(10) 2_466 2_466
O4 Ru1 O7 89.56(14) . .
O1 Ru1 O7 81.64(14) . .
O5 Ru1 O7 90.60(14) 2_466 .
O2 Ru1 O7 98.44(14) 2_466 .
Ru1 Ru1 O7 170.90(10) 2_466 .
O8 Ru2 O10 90.54(15) . .
O8 Ru2 O12 89.16(15) . 2_567
O10 Ru2 O12 179.58(14) . 2_567
O8 Ru2 O9 179.35(15) . 2_567
O10 Ru2 O9 90.10(15) . 2_567
O12 Ru2 O9 90.19(15) 2_567 2_567
O8 Ru2 Ru2 89.01(10) . 2_567
O10 Ru2 Ru2 88.54(10) . 2_567
O12 Ru2 Ru2 91.16(10) 2_567 2_567
O9 Ru2 Ru2 90.97(10) 2_567 2_567
O8 Ru2 O6 89.08(14) . 1_556
O10 Ru2 O6 82.28(13) . 1_556
O12 Ru2 O6 98.01(13) 2_567 1_556
O9 Ru2 O6 91.06(14) 2_567 1_556
Ru2 Ru2 O6 170.60(9) 2_567 1_556
C1 O1 Ru1 120.1(3) . .
C1 O2 Ru1 117.9(3) . 2_466
C2 O4 Ru1 120.6(3) . .
C2 O4 K1 114.4(3) . .
Ru1 O4 K1 110.83(14) . .
C2 O5 Ru1 119.0(3) . 2_466
C2 O5 K2 129.4(3) . .
Ru1 O5 K2 108.70(14) 2_466 .
C4 O7 Ru1 147.2(3) . .
C4 O7 K2 83.6(3) . 1_556
Ru1 O7 K2 100.79(14) . 1_556
C3 O10 Ru2 121.0(3) . .
C3 O12 Ru2 118.5(3) . 2_567
C4 O8 Ru2 121.0(3) . .
C4 O8 K2 101.3(3) . 1_556
Ru2 O8 K2 123.47(15) . 1_556
C4 O9 Ru2 117.4(3) . 2_567
C4 O9 K1 120.9(3) . .
Ru2 O9 K1 119.84(14) 2_567 .
C3 O11 Cd1 125.0(3) . .
C3 O11 Cd1 119.2(3) . 2_657
Cd1 O11 Cd1 106.39(13) . 2_657
Cd1 O13 K2 135.77(19) . 1_656
Cd1 O13 H13A 109.3 . .
K2 O13 H13A 48.6 1_656 .
Cd1 O13 H13B 109.3 . .
K2 O13 H13B 62.4 1_656 .
H13A O13 H13B 109.5 . .
Cd1 O14 H14A 109.3 . .
Cd1 O14 H14B 109.3 . .
H14A O14 H14B 109.5 . .
Cd1 O15 H15A 109.2 . .
Cd1 O15 H15B 109.4 . .
H15A O15 H15B 109.5 . .
O3 C1 O1 119.6(5) . .
O3 C1 O2 119.8(5) . .
O1 C1 O2 120.6(5) . .
O6 C2 O4 120.1(5) . .
O6 C2 O5 119.6(5) . .
O4 C2 O5 120.3(4) . .
O11 C3 O12 122.1(4) . .
O11 C3 O10 117.3(4) . .
O12 C3 O10 120.6(4) . .
O7 C4 O8 117.6(5) . .
O7 C4 O9 120.8(5) . .
O8 C4 O9 121.6(4) . .
O7 C4 K2 73.3(3) . 1_556
O8 C4 K2 55.6(2) . 1_556
O9 C4 K2 146.3(3) . 1_556
K1 O16 H16A 109.3 . .
K1 O16 H16B 109.3 . .
H16A O16 H16B 109.5 . .
O4 K1 O4 180.00(6) 2_566 .
O4 K1 O16 103.62(12) 2_566 2_566
O4 K1 O16 76.38(12) . 2_566
O4 K1 O16 76.38(12) 2_566 .
O4 K1 O16 103.62(12) . .
O16 K1 O16 180.000(1) 2_566 .
O4 K1 O9 89.76(10) 2_566 2_566
O4 K1 O9 90.24(10) . 2_566
O16 K1 O9 90.36(12) 2_566 2_566
O16 K1 O9 89.64(12) . 2_566
O4 K1 O9 90.24(10) 2_566 .
O4 K1 O9 89.76(10) . .
O16 K1 O9 89.64(12) 2_566 .
O16 K1 O9 90.36(12) . .
O9 K1 O9 180.0 2_566 .
O4 K1 Ru1 27.77(7) 2_566 2_566
O4 K1 Ru1 152.23(7) . 2_566
O16 K1 Ru1 86.99(9) 2_566 2_566
O16 K1 Ru1 93.01(9) . 2_566
O9 K1 Ru1 67.47(7) 2_566 2_566
O9 K1 Ru1 112.53(7) . 2_566
O8 K2 O8 180.0 1_554 2_466
O8 K2 O13 70.72(11) 1_554 1_454
O8 K2 O13 109.28(11) 2_466 1_454
O8 K2 O13 109.28(11) 1_554 2_566
O8 K2 O13 70.72(11) 2_466 2_566
O13 K2 O13 180.00(17) 1_454 2_566
O8 K2 O5 101.39(10) 1_554 2_465
O8 K2 O5 78.61(10) 2_466 2_465
O13 K2 O5 83.12(11) 1_454 2_465
O13 K2 O5 96.88(11) 2_566 2_465
O8 K2 O5 78.61(10) 1_554 .
O8 K2 O5 101.39(10) 2_466 .
O13 K2 O5 96.88(11) 1_454 .
O13 K2 O5 83.12(11) 2_566 .
O5 K2 O5 180.00(15) 2_465 .
O8 K2 O7 43.53(10) 1_554 1_554
O8 K2 O7 136.47(10) 2_466 1_554
O13 K2 O7 58.06(11) 1_454 1_554
O13 K2 O7 121.94(11) 2_566 1_554
O5 K2 O7 59.39(9) 2_465 1_554
O5 K2 O7 120.61(9) . 1_554
O8 K2 O7 136.47(10) 1_554 2_466
O8 K2 O7 43.53(10) 2_466 2_466
O13 K2 O7 121.94(11) 1_454 2_466
O13 K2 O7 58.06(11) 2_566 2_466
O5 K2 O7 120.61(9) 2_465 2_466
O5 K2 O7 59.39(9) . 2_466
O7 K2 O7 180.00(13) 1_554 2_466
O8 K2 C4 23.10(11) 1_554 1_554
O8 K2 C4 156.90(11) 2_466 1_554
O13 K2 C4 69.93(12) 1_454 1_554
O13 K2 C4 110.07(12) 2_566 1_554
O5 K2 C4 78.39(11) 2_465 1_554
O5 K2 C4 101.61(11) . 1_554
O7 K2 C4 23.04(11) 1_554 1_554
O7 K2 C4 156.96(11) 2_466 1_554
O8 K2 C4 156.90(11) 1_554 2_466
O8 K2 C4 23.10(11) 2_466 2_466
O13 K2 C4 110.07(12) 1_454 2_466
O13 K2 C4 69.93(12) 2_566 2_466
O5 K2 C4 101.61(11) 2_465 2_466
O5 K2 C4 78.39(11) . 2_466
O7 K2 C4 156.96(11) 1_554 2_466
O7 K2 C4 23.04(11) 2_466 2_466
C4 K2 C4 180.00(17) 1_554 2_466

loop_
_geom_bond_atom_site_label_1
_geom_bond_atom_site_label_2
_geom_bond_distance
_geom_bond_site_symmetry_2
O6 C2 1.263(6) .
O6 Ru2 2.262(3) 1_554
O3 C1 1.271(6) .
O3 Cd1 2.242(4) 1_455
Cd1 O3 2.242(4) 1_655
Cd1 O11 2.270(3) .
Cd1 O13 2.286(4) .
Cd1 O15 2.302(4) .
Cd1 O14 2.349(4) .
Cd1 O11 2.410(4) 2_657
Ru1 O4 2.009(4) .
Ru1 O1 2.019(3) .
Ru1 O5 2.026(4) 2_466
Ru1 O2 2.028(3) 2_466
Ru1 Ru1 2.2530(10) 2_466
Ru1 O7 2.269(4) .
Ru2 O8 2.009(3) .
Ru2 O10 2.021(3) .
Ru2 O12 2.026(3) 2_567
Ru2 O9 2.038(3) 2_567
Ru2 Ru2 2.2575(10) 2_567
Ru2 O6 2.262(3) 1_556
O1 C1 1.285(6) .
O2 C1 1.305(6) .
O2 Ru1 2.028(3) 2_466
O4 C2 1.295(6) .
O4 K1 2.852(4) .
O5 C2 1.303(6) .
O5 Ru1 2.026(4) 2_466
O5 K2 3.063(3) .
O7 C4 1.271(6) .
O7 K2 3.110(4) 1_556
O10 C3 1.300(6) .
O12 C3 1.287(6) .
O12 Ru2 2.026(3) 2_567
O8 C4 1.291(6) .
O8 K2 2.714(3) 1_556
O9 C4 1.296(6) .
O9 Ru2 2.038(3) 2_567
O9 K1 2.874(3) .
O11 C3 1.266(6) .
O11 Cd1 2.410(4) 2_657
O13 K2 2.928(4) 1_656
O13 H13A 0.8499 .
O13 H13B 0.8500 .
O14 H14A 0.8501 .
O14 H14B 0.8501 .
O15 H15A 0.8500 .
O15 H15B 0.8500 .
C4 K2 3.226(5) 1_556
O16 K1 2.867(5) .
O16 H16A 0.8500 .
O16 H16B 0.8501 .
K1 O4 2.852(4) 2_566
K1 O16 2.867(5) 2_566
K1 O9 2.874(3) 2_566
K1 Ru1 4.0305(10) 2_566
K2 O8 2.714(3) 1_554
K2 O8 2.714(3) 2_466
K2 O13 2.928(4) 1_454
K2 O13 2.928(4) 2_566
K2 O5 3.063(3) 2_465
K2 O7 3.110(4) 1_554
K2 O7 3.110(4) 2_466
K2 C4 3.226(5) 1_554
K2 C4 3.226(5) 2_466
